data_1540650
loop_
_publ_author_name
'Nakanishi, So-ichiro'
'Kawamura, Mitsunobu'
'Sunada, Yusuke'
'Nagashima, Hideo'

_publ_section_title
;
 Atom transfer radical polymerization by solvent-stabilized (Me3TACN)FeX2:
 a practical access to reusable iron(ii) catalysts
;
_journal_issue 5
_journal_name_full 'Polym. Chem.'
_journal_page_first 1037
_journal_paper_doi 10.1039/C5PY01762A
_journal_volume 7
_journal_year 2016
_chemical_formula_moiety 'C16 H26 Br2 Fe N4'
_chemical_formula_sum 'C16 H26 Br2 Fe N4'
_chemical_formula_weight 490.06
_space_group_crystal_system monoclinic
_space_group_IT_number 14
_space_group_name_Hall '-P 2ybc'
_space_group_name_H-M_alt 'P 1 21/c 1'
_symmetry_space_group_name_Hall '-P 2ybc'
_symmetry_space_group_name_H-M 'P 1 21/c 1'
_atom_sites_solution_hydrogens geom
_atom_sites_solution_primary direct
_atom_sites_solution_secondary difmap
_audit_update_record
;
2015-10-29 deposited with the CCDC.
2015-12-03 downloaded from the CCDC.
;
_cell_angle_alpha 90.0000
_cell_angle_beta 94.081(7)
_cell_angle_gamma 90.0000
_cell_formula_units_Z 4
_cell_length_a 7.7264(17)
_cell_length_b 17.285(3)
_cell_length_c 14.927(3)
_cell_measurement_reflns_used 8578
_cell_measurement_temperature 113
_cell_measurement_theta_max 30.85
_cell_measurement_theta_min 2.36
_cell_volume 1988.5(7)
_computing_cell_refinement CrystalClear
_computing_data_collection 'CrystalClear (Rigaku Inc., 2008)'
_computing_data_reduction CrystalClear
_computing_molecular_graphics 'CrystalStructure 4.1'
_computing_publication_material 'CrystalStructure 4.1 (Rigaku, 2014)'
_computing_structure_refinement 'SHELXL97 (Sheldrick, 2008)'
_computing_structure_solution 'Il Milione (Burla, et al., 2007)'
_diffrn_ambient_temperature 113
_diffrn_detector_area_resol_mean 14.222
_diffrn_measured_fraction_theta_full 0.990
_diffrn_measured_fraction_theta_max 0.990
_diffrn_measurement_device_type 'Rigaku Saturn724'
_diffrn_measurement_method \w
_diffrn_radiation_type 'Mo K\a'
_diffrn_radiation_wavelength 0.71075
_diffrn_reflns_av_R_equivalents 0.0452
_diffrn_reflns_laue_measured_fraction_full 0.000
_diffrn_reflns_laue_measured_fraction_max 0.000
_diffrn_reflns_limit_h_max 10
_diffrn_reflns_limit_h_min -9
_diffrn_reflns_limit_k_max 22
_diffrn_reflns_limit_k_min -22
_diffrn_reflns_limit_l_max 16
_diffrn_reflns_limit_l_min -19
_diffrn_reflns_number 12908
_diffrn_reflns_point_group_measured_fraction_full 0.000
_diffrn_reflns_point_group_measured_fraction_max 0.000
_diffrn_reflns_theta_full 27.490
_diffrn_reflns_theta_max 27.490
_diffrn_reflns_theta_min 3.120
_diffrn_standards_number 0
_exptl_absorpt_coefficient_mu 4.793
_exptl_absorpt_correction_T_max 0.619
_exptl_absorpt_correction_T_min 0.480
_exptl_absorpt_correction_type multi-scan
_exptl_absorpt_process_details 'REQAB (Rigaku, 1998)'
_exptl_crystal_colour colorless
_exptl_crystal_density_diffrn 1.637
_exptl_crystal_density_method 'not measured'
_exptl_crystal_description block
_exptl_crystal_F_000 984.00
_exptl_crystal_size_max 0.120
_exptl_crystal_size_mid 0.100
_exptl_crystal_size_min 0.100
_refine_diff_density_max 1.02
_refine_diff_density_min -2.11
_refine_ls_extinction_method none
_refine_ls_goodness_of_fit_ref 1.245
_refine_ls_hydrogen_treatment constr
_refine_ls_number_parameters 202
_refine_ls_number_reflns 4511
_refine_ls_number_restraints 0
_refine_ls_R_factor_all 0.0593
_refine_ls_R_factor_gt 0.0572
_refine_ls_shift/su_max 0.002
_refine_ls_structure_factor_coef Fsqd
_refine_ls_weighting_details 'w = 1/[\s^2^(Fo^2^)+(0.0794P)^2^+2.9899P] where P=(Fo^2^+2Fc^2^)/3'
_refine_ls_weighting_scheme calc
_refine_ls_wR_factor_gt 0.1435
_refine_ls_wR_factor_ref 0.1458
_reflns_number_gt 4266
_reflns_number_total 4511
_reflns_threshold_expression F^2^>2.0\s(F^2^)
_cod_data_source_file c5py01762a2.cif
_cod_data_source_block Me-Br-PhCN2015
_cod_depositor_comments 'Adding full bibliography for 1540650--1540652.cif.'
_cod_original_cell_volume 1988.4(7)
_cod_database_code 1540650

loop_
_symmetry_equiv_pos_site_id
_space_group_symop_operation_xyz
1 +X,+Y,+Z
2 -X,1/2+Y,1/2-Z
3 -X,-Y,-Z
4 +X,1/2-Y,1/2+Z

loop_
_atom_site_label
_atom_site_type_symbol
_atom_site_fract_x
_atom_site_fract_y
_atom_site_fract_z
_atom_site_U_iso_or_equiv
_atom_site_adp_type
_atom_site_occupancy
_atom_site_site_symmetry_multiplicity
_atom_site_calc_flag
_atom_site_refinement_flags
Br1 Br 0.74170(6) 0.29817(3) 1.09346(3) 0.03688(16) Uani 1 4 d .
Br2 Br 0.81199(4) 0.11497(2) 0.96796(3) 0.02306(14) Uani 1 4 d .
Fe1 Fe 0.57413(6) 0.21855(3) 0.97032(3) 0.01742(15) Uani 1 4 d .
N1 N 0.6850(5) 0.2878(2) 0.8663(3) 0.0324(8) Uani 1 4 d .
N2 N 0.3963(4) 0.15739(19) 1.0583(2) 0.0201(6) Uani 1 4 d .
N3 N 0.3950(4) 0.1568(2) 0.8658(2) 0.0293(7) Uani 1 4 d .
N4 N 0.3350(5) 0.2974(2) 0.9593(3) 0.0398(10) Uani 1 4 d .
C1 C 0.7638(5) 0.3373(2) 0.8391(3) 0.0254(8) Uani 1 4 d .
C2 C 0.8607(5) 0.4031(2) 0.8112(3) 0.0205(7) Uani 1 4 d .
C3 C 0.9203(5) 0.4062(2) 0.7250(3) 0.0210(7) Uani 1 4 d .
C4 C 1.0143(5) 0.4707(2) 0.7016(3) 0.0269(8) Uani 1 4 d .
C5 C 1.0510(5) 0.5296(2) 0.7636(3) 0.0312(9) Uani 1 4 d .
C6 C 0.9918(6) 0.5253(3) 0.8492(3) 0.0329(9) Uani 1 4 d .
C7 C 0.8962(5) 0.4621(3) 0.8733(3) 0.0284(8) Uani 1 4 d .
C8 C 0.2857(11) 0.1015(5) 1.0084(5) 0.0173(14) Uiso 0.5 4 d .
C9 C 0.3601(9) 0.0798(4) 0.9187(5) 0.0172(13) Uiso 0.5 4 d .
C10 C 0.3428(13) 0.0856(5) 1.0013(6) 0.0273(18) Uiso 0.5 4 d .
C11 C 0.2752(13) 0.1081(6) 0.9067(6) 0.0339(19) Uiso 0.5 4 d .
C12 C 0.2421(11) 0.1941(5) 0.8370(5) 0.0253(15) Uiso 0.5 4 d .
C13 C 0.2637(12) 0.2788(5) 0.8541(6) 0.0284(16) Uiso 0.5 4 d .
C14 C 0.2832(14) 0.2320(7) 0.8278(7) 0.042(2) Uiso 0.5 4 d .
C15 C 0.2089(16) 0.2804(7) 0.8956(8) 0.047(2) Uiso 0.5 4 d .
C16 C 0.2699(14) 0.2864(6) 1.0606(7) 0.038(2) Uiso 0.5 4 d .
C17 C 0.2437(13) 0.2013(6) 1.0783(7) 0.0305(19) Uiso 0.5 4 d .
C18 C 0.2031(11) 0.2707(5) 1.0152(6) 0.0288(16) Uiso 0.5 4 d .
C19 C 0.2869(12) 0.2235(5) 1.0917(6) 0.0239(17) Uiso 0.5 4 d .
C20 C 0.4919(5) 0.1249(3) 1.1386(3) 0.0322(9) Uani 1 4 d .
C21 C 0.4861(6) 0.1274(3) 0.7897(3) 0.0397(11) Uani 1 4 d .
C22 C 0.3776(8) 0.3807(3) 0.9631(5) 0.0551(17) Uani 1 4 d .
H3 H 0.89703 0.36524 0.68348 0.0252 Uiso 1 4 calc R
H4 H 1.05386 0.47457 0.6429 0.0323 Uiso 1 4 calc R
H5 H 1.11693 0.5731 0.74729 0.0374 Uiso 1 4 calc R
H6 H 1.01707 0.56577 0.89108 0.0394 Uiso 1 4 calc R
H7 H 0.85498 0.45889 0.93164 0.0341 Uiso 1 4 calc R
H20A H 0.58319 0.09027 1.12008 0.0386 Uiso 1 4 calc R
H20B H 0.41169 0.09586 1.17386 0.0386 Uiso 1 4 calc R
H20C H 0.54429 0.16704 1.17511 0.0386 Uiso 1 4 calc R
H21A H 0.51477 0.17061 0.75098 0.0476 Uiso 1 4 calc R
H21B H 0.41131 0.09064 0.75522 0.0476 Uiso 1 4 calc R
H21C H 0.59309 0.10126 0.81226 0.0476 Uiso 1 4 calc R
H22A H 0.27447 0.41024 0.97669 0.0661 Uiso 1 4 calc R
H22B H 0.4161 0.39733 0.90494 0.0661 Uiso 1 4 calc R
H22C H 0.47056 0.38978 1.01004 0.0661 Uiso 1 4 calc R

loop_
_atom_site_aniso_label
_atom_site_aniso_U_11
_atom_site_aniso_U_22
_atom_site_aniso_U_33
_atom_site_aniso_U_12
_atom_site_aniso_U_13
_atom_site_aniso_U_23
Br1 0.0295(3) 0.0381(3) 0.0443(3) -0.01494(17) 0.01106(19) -0.02308(19)
Br2 0.0158(2) 0.0216(2) 0.0321(2) 0.00074(12) 0.00376(15) -0.00343(13)
Fe1 0.0145(3) 0.0168(3) 0.0213(3) -0.00242(17) 0.00335(19) 0.00167(18)
N1 0.0276(18) 0.0332(18) 0.037(2) -0.0043(14) 0.0064(15) 0.0146(15)
N2 0.0167(14) 0.0266(15) 0.0171(13) -0.0040(12) 0.0025(11) 0.0009(12)
N3 0.0202(15) 0.050(2) 0.0177(15) -0.0073(15) 0.0023(12) 0.0000(15)
N4 0.0240(18) 0.0231(17) 0.073(3) 0.0054(14) 0.0101(18) 0.0151(18)
C1 0.0192(17) 0.0292(19) 0.0278(19) -0.0007(15) 0.0014(14) 0.0091(16)
C2 0.0148(15) 0.0236(17) 0.0232(17) -0.0001(13) 0.0013(13) 0.0086(14)
C3 0.0174(16) 0.0236(17) 0.0219(17) 0.0010(14) 0.0015(13) 0.0040(14)
C4 0.0217(18) 0.0301(19) 0.0297(19) 0.0017(15) 0.0080(14) 0.0102(16)
C5 0.0231(19) 0.0242(18) 0.046(2) -0.0023(15) 0.0032(17) 0.0083(17)
C6 0.033(2) 0.028(2) 0.037(2) -0.0043(17) 0.0004(17) -0.0052(17)
C7 0.0277(19) 0.034(2) 0.0234(18) -0.0032(17) 0.0019(14) 0.0018(16)
C20 0.0230(19) 0.053(3) 0.0204(18) -0.0071(18) 0.0016(15) 0.0110(18)
C21 0.028(2) 0.067(3) 0.024(2) -0.009(2) 0.0036(16) -0.012(2)
C22 0.040(3) 0.022(2) 0.105(5) 0.0094(19) 0.014(3) 0.007(3)

loop_
_atom_type_symbol
_atom_type_description
_atom_type_scat_dispersion_real
_atom_type_scat_dispersion_imag
_atom_type_scat_source
C C 0.0033 0.0016
;
International Tables for Crystallography
(Vol. C, Tables 4.2.6.8 and 6.1.1.4)
;
H H 0.0000 0.0000
;
International Tables for Crystallography
(Vol. C, Table 6.1.1.4)
;
N N 0.0061 0.0033
;
International Tables for Crystallography
(Vol. C, Tables 4.2.6.8 and 6.1.1.4)
;
Fe Fe 0.3463 0.8444
;
International Tables for Crystallography
(Vol. C, Tables 4.2.6.8 and 6.1.1.4)
;
Br Br -0.2901 2.4595
;
International Tables for Crystallography
(Vol. C, Tables 4.2.6.8 and 6.1.1.4)
;

loop_
_geom_angle_atom_site_label_1
_geom_angle_atom_site_label_2
_geom_angle_atom_site_label_3
_geom_angle
_geom_angle_publ_flag
Br1 Fe1 Br2 93.36(2) yes
Br1 Fe1 N1 90.66(10) yes
Br1 Fe1 N2 97.63(8) yes
Br1 Fe1 N3 172.63(9) yes
Br1 Fe1 N4 95.48(11) yes
Br2 Fe1 N1 93.16(10) yes
Br2 Fe1 N2 98.56(8) yes
Br2 Fe1 N3 93.68(10) yes
Br2 Fe1 N4 170.93(10) yes
N1 Fe1 N2 165.18(13) yes
N1 Fe1 N3 91.14(13) yes
N1 Fe1 N4 88.76(15) yes
N2 Fe1 N3 79.14(12) yes
N2 Fe1 N4 78.28(14) yes
N3 Fe1 N4 77.41(14) yes
Fe1 N1 C1 155.6(4) yes
Fe1 N2 C8 112.1(4) yes
Fe1 N2 C10 102.0(4) yes
Fe1 N2 C17 114.6(4) yes
Fe1 N2 C19 102.5(4) yes
Fe1 N2 C20 111.4(2) yes
C8 N2 C10 20.3(5) yes
C8 N2 C17 89.8(5) yes
C8 N2 C19 110.2(5) yes
C8 N2 C20 113.8(4) yes
C10 N2 C17 110.1(6) yes
C10 N2 C19 130.5(5) yes
C10 N2 C20 103.9(4) yes
C17 N2 C19 20.6(5) yes
C17 N2 C20 113.6(5) yes
C19 N2 C20 106.0(4) yes
Fe1 N3 C9 99.7(3) yes
Fe1 N3 C11 111.5(4) yes
Fe1 N3 C12 117.1(4) yes
Fe1 N3 C14 98.3(4) yes
Fe1 N3 C21 113.0(3) yes
C9 N3 C11 31.4(5) yes
C9 N3 C12 112.0(5) yes
C9 N3 C14 137.4(5) yes
C9 N3 C21 101.8(4) yes
C11 N3 C12 80.9(5) yes
C11 N3 C14 105.9(6) yes
C11 N3 C21 119.4(5) yes
C12 N3 C14 26.9(5) yes
C12 N3 C21 111.5(4) yes
C14 N3 C21 106.1(5) yes
Fe1 N4 C13 99.5(4) yes
Fe1 N4 C15 117.5(6) yes
Fe1 N4 C16 99.4(4) yes
Fe1 N4 C18 111.7(4) yes
Fe1 N4 C22 113.6(3) yes
C13 N4 C15 27.5(6) yes
C13 N4 C16 138.5(5) yes
C13 N4 C18 106.7(5) yes
C13 N4 C22 106.4(5) yes
C15 N4 C16 111.9(7) yes
C15 N4 C18 80.4(7) yes
C15 N4 C22 112.8(6) yes
C16 N4 C18 31.8(5) yes
C16 N4 C22 99.2(5) yes
C18 N4 C22 117.1(5) yes
N1 C1 C2 175.4(4) yes
C1 C2 C3 120.6(3) yes
C1 C2 C7 117.9(4) yes
C3 C2 C7 121.4(4) yes
C2 C3 C4 118.4(4) yes
C3 C4 C5 120.3(4) yes
C4 C5 C6 120.5(4) yes
C5 C6 C7 120.0(4) yes
C2 C7 C6 119.3(4) yes
N2 C8 C9 111.3(6) yes
N2 C8 C10 88.8(14) yes
N2 C8 C11 116.6(7) yes
C9 C8 C10 48.7(11) yes
C9 C8 C11 31.4(5) yes
C10 C8 C11 80.0(13) yes
N3 C9 C8 108.6(5) yes
N3 C9 C10 117.3(7) yes
N3 C9 C11 63.6(8) yes
C8 C9 C10 18.8(6) yes
C8 C9 C11 72.9(9) yes
C10 C9 C11 91.6(10) yes
N2 C10 C8 70.8(12) yes
N2 C10 C9 124.3(8) yes
N2 C10 C11 111.5(7) yes
C8 C10 C9 112.5(14) yes
C8 C10 C11 79.7(13) yes
C9 C10 C11 32.9(5) yes
N3 C11 C8 119.0(7) yes
N3 C11 C9 85.0(9) yes
N3 C11 C10 111.1(7) yes
N3 C11 C12 48.8(4) yes
C8 C11 C9 75.7(9) yes
C8 C11 C10 20.3(5) yes
C8 C11 C12 128.8(7) yes
C9 C11 C10 55.4(8) yes
C9 C11 C12 133.1(11) yes
C10 C11 C12 139.8(7) yes
N3 C12 C11 50.3(4) yes
N3 C12 C13 108.7(6) yes
N3 C12 C14 95.8(11) yes
N3 C12 C15 113.1(6) yes
C11 C12 C13 133.9(7) yes
C11 C12 C14 141.1(12) yes
C11 C12 C15 115.4(7) yes
C13 C12 C14 29.0(10) yes
C13 C12 C15 26.0(6) yes
C14 C12 C15 54.8(11) yes
N4 C13 C12 112.1(6) yes
N4 C13 C14 121.5(10) yes
N4 C13 C15 53.1(10) yes
C12 C13 C14 23.2(8) yes
C12 C13 C15 96.4(12) yes
C14 C13 C15 119.3(15) yes
N3 C14 C12 57.3(10) yes
N3 C14 C13 130.7(11) yes
N3 C14 C15 116.0(8) yes
C12 C14 C13 127.8(17) yes
C12 C14 C15 100.5(13) yes
C13 C14 C15 27.6(8) yes
N4 C15 C12 114.3(8) yes
N4 C15 C13 99.4(13) yes
N4 C15 C14 108.3(9) yes
N4 C15 C18 52.1(5) yes
C12 C15 C13 57.6(10) yes
C12 C15 C14 24.6(6) yes
C12 C15 C18 115.4(7) yes
C13 C15 C14 33.1(9) yes
C13 C15 C18 147.6(14) yes
C14 C15 C18 132.3(9) yes
N4 C16 C17 109.1(7) yes
N4 C16 C18 61.2(9) yes
N4 C16 C19 115.8(9) yes
C17 C16 C18 75.6(10) yes
C17 C16 C19 18.4(6) yes
C18 C16 C19 93.6(11) yes
N2 C17 C16 110.6(8) yes
N2 C17 C18 114.5(7) yes
N2 C17 C19 87.5(15) yes
C16 C17 C18 32.9(5) yes
C16 C17 C19 44.3(13) yes
C18 C17 C19 76.6(14) yes
N4 C18 C15 47.5(5) yes
N4 C18 C16 86.9(10) yes
N4 C18 C17 118.8(7) yes
N4 C18 C19 109.2(7) yes
C15 C18 C16 133.9(11) yes
C15 C18 C17 131.3(8) yes
C15 C18 C19 139.6(8) yes
C16 C18 C17 71.4(9) yes
C16 C18 C19 51.5(9) yes
C17 C18 C19 20.2(5) yes
N2 C19 C16 127.4(9) yes
N2 C19 C17 71.9(14) yes
N2 C19 C18 112.0(6) yes
C16 C19 C17 117.3(16) yes
C16 C19 C18 34.9(6) yes
C17 C19 C18 83.2(14) yes
C2 C3 H3 120.789 no
C4 C3 H3 120.777 no
C3 C4 H4 119.860 no
C5 C4 H4 119.840 no
C4 C5 H5 119.749 no
C6 C5 H5 119.743 no
C5 C6 H6 120.004 no
C7 C6 H6 120.025 no
C2 C7 H7 120.340 no
C6 C7 H7 120.326 no
N2 C20 H20A 109.470 no
N2 C20 H20B 109.473 no
N2 C20 H20C 109.467 no
H20A C20 H20B 109.476 no
H20A C20 H20C 109.469 no
H20B C20 H20C 109.473 no
N3 C21 H21A 109.477 no
N3 C21 H21B 109.470 no
N3 C21 H21C 109.473 no
H21A C21 H21B 109.467 no
H21A C21 H21C 109.474 no
H21B C21 H21C 109.466 no
N4 C22 H22A 109.470 no
N4 C22 H22B 109.468 no
N4 C22 H22C 109.467 no
H22A C22 H22B 109.478 no
H22A C22 H22C 109.472 no
H22B C22 H22C 109.472 no

loop_
_geom_bond_atom_site_label_1
_geom_bond_atom_site_label_2
_geom_bond_distance
_geom_bond_publ_flag
Br1 Fe1 2.5710(7) yes
Br2 Fe1 2.5678(7) yes
Fe1 N1 2.183(4) yes
Fe1 N2 2.233(3) yes
Fe1 N3 2.277(3) yes
Fe1 N4 2.292(4) yes
N1 C1 1.142(6) yes
N2 C8 1.459(8) yes
N2 C10 1.544(10) yes
N2 C17 1.452(11) yes
N2 C19 1.526(10) yes
N2 C20 1.473(5) yes
N3 C9 1.580(8) yes
N3 C11 1.421(10) yes
N3 C12 1.387(9) yes
N3 C14 1.640(12) yes
N3 C21 1.468(6) yes
N4 C13 1.659(10) yes
N4 C15 1.344(13) yes
N4 C16 1.638(12) yes
N4 C18 1.438(10) yes
N4 C22 1.478(6) yes
C1 C2 1.438(6) yes
C2 C3 1.398(5) yes
C2 C7 1.392(6) yes
C3 C4 1.388(5) yes
C4 C5 1.392(6) yes
C5 C6 1.389(7) yes
C6 C7 1.381(6) yes
C8 C9 1.540(10) yes
C8 C10 0.536(13) yes
C8 C11 1.519(12) yes
C9 C10 1.253(11) yes
C9 C11 0.827(12) yes
C10 C11 1.521(13) yes
C11 C12 1.822(13) yes
C12 C13 1.493(12) yes
C12 C14 0.745(14) yes
C12 C15 1.757(14) yes
C13 C14 0.915(14) yes
C13 C15 0.776(16) yes
C14 C15 1.461(17) yes
C15 C18 1.797(15) yes
C16 C17 1.510(14) yes
C16 C18 0.866(13) yes
C16 C19 1.186(13) yes
C17 C18 1.543(13) yes
C17 C19 0.537(13) yes
C18 C19 1.512(12) yes
C3 H3 0.950 no
C4 H4 0.950 no
C5 H5 0.950 no
C6 H6 0.950 no
C7 H7 0.950 no
C20 H20A 0.980 no
C20 H20B 0.980 no
C20 H20C 0.980 no
C21 H21A 0.980 no
C21 H21B 0.980 no
C21 H21C 0.980 no
C22 H22A 0.980 no
C22 H22B 0.980 no
C22 H22C 0.980 no

loop_
_geom_contact_atom_site_label_1
_geom_contact_atom_site_label_2
_geom_contact_distance
_geom_contact_publ_flag
_geom_contact_site_symmetry_2
Br1 C22 3.600(6) no .
Br2 C9 3.569(7) no .
Br2 C21 3.537(4) no .
N1 C3 3.534(6) no .
N1 C7 3.423(6) no .
N1 C13 3.251(10) no .
N1 C14 3.263(12) no .
N1 C21 3.333(7) no .
N1 C22 3.285(7) no .
N2 C12 3.488(8) no .
N2 C15 3.467(12) no .
N3 C17 3.543(11) no .
N3 C18 3.395(10) no .
N4 C8 3.491(9) no .
N4 C11 3.388(10) no .
C2 C5 2.757(6) no .
C3 C6 2.798(6) no .
C4 C7 2.785(6) no .
C8 C14 3.514(13) no .
C8 C15 3.552(14) no .
C8 C16 3.294(13) no .
C8 C18 2.998(12) no .
C9 C17 3.346(12) no .
C9 C20 3.455(8) no .
C10 C18 3.388(13) no .
C10 C21 3.495(10) no .
C11 C17 3.051(14) no .
C11 C18 3.312(13) no .
C11 C19 3.403(13) no .
C13 C21 3.311(10) no .
C14 C22 3.317(13) no .
C16 C20 3.435(11) no .
C19 C22 3.429(11) no .
C1 C20 3.592(6) no 4_554
C2 C15 3.582(12) no 1_655
C3 C20 3.508(5) no 4_554
C4 C11 3.570(10) no 2_656
C11 C4 3.570(10) no 2_646
C15 C2 3.582(12) no 1_455
C20 C1 3.592(6) no 4_555
C20 C3 3.508(5) no 4_555
Br1 H20C 3.0354 no .
Br1 H22C 2.8417 no .
Br2 H20A 3.0057 no .
Br2 H21C 2.7854 no .
Fe1 H20A 3.1458 no .
Fe1 H20C 3.2078 no .
Fe1 H21A 3.3767 no .
Fe1 H21C 3.1220 no .
Fe1 H22B 3.4385 no .
Fe1 H22C 3.1336 no .
N1 H3 3.5442 no .
N1 H7 3.3522 no .
N1 H21A 2.9115 no .
N1 H21C 3.3871 no .
N1 H22B 2.8987 no .
N1 H22C 3.3104 no .
C1 H3 2.6510 no .
C1 H7 2.5846 no .
C1 H22B 3.1037 no .
C2 H4 3.2560 no .
C2 H6 3.2538 no .
C3 H5 3.2661 no .
C3 H7 3.2889 no .
C4 H6 3.2707 no .
C5 H3 3.2730 no .
C5 H7 3.2585 no .
C6 H4 3.2692 no .
C7 H3 3.2909 no .
C7 H5 3.2538 no .
C8 H20A 2.7483 no .
C8 H20B 2.5912 no .
C8 H20C 3.2804 no .
C9 H20A 3.3615 no .
C9 H21A 3.2536 no .
C9 H21B 2.5070 no .
C9 H21C 2.5120 no .
C10 H20A 2.4764 no .
C10 H20B 2.5993 no .
C10 H20C 3.2501 no .
C10 H21C 3.5425 no .
C11 H21A 3.2566 no .
C11 H21B 2.5777 no .
C11 H21C 2.9196 no .
C12 H21A 2.5766 no .
C12 H21B 2.5744 no .
C12 H21C 3.1954 no .
C13 H21A 3.1705 no .
C13 H22A 2.9151 no .
C13 H22B 2.4563 no .
C13 H22C 3.3355 no .
C14 H21A 2.4369 no .
C14 H21B 2.8777 no .
C14 H21C 3.3132 no .
C14 H22B 3.2210 no .
C15 H22A 2.5824 no .
C15 H22B 2.5756 no .
C15 H22C 3.1760 no .
C16 H20C 3.3398 no .
C16 H22A 2.4821 no .
C16 H22B 3.2753 no .
C16 H22C 2.5170 no .
C17 H20A 3.2748 no .
C17 H20B 2.6041 no .
C17 H20C 2.7127 no .
C18 H22A 2.5489 no .
C18 H22B 3.2549 no .
C18 H22C 2.9217 no .
C19 H20A 3.2530 no .
C19 H20B 2.6700 no .
C19 H20C 2.4705 no .
C19 H22C 3.4659 no .
H3 H4 2.3476 no .
H4 H5 2.3362 no .
H5 H6 2.3353 no .
H6 H7 2.3358 no .
H7 H22B 3.5493 no .
H7 H22C 3.4804 no .
Br1 H3 3.3158 no 4_555
Br1 H5 3.3801 no 3_767
Br1 H6 2.9995 no 3_767
Br1 H21A 3.0790 no 4_555
Br2 H3 3.2553 no 4_555
Br2 H4 3.1538 no 2_746
Br2 H4 3.4658 no 4_555
Br2 H5 3.3763 no 2_746
N1 H20C 3.0817 no 4_554
C1 H20C 2.8778 no 4_554
C2 H20A 3.4465 no 4_554
C2 H20C 3.2960 no 4_554
C3 H20A 2.9429 no 4_554
C3 H20C 3.2079 no 4_554
C4 H20B 3.3316 no 4_654
C5 H21C 3.2900 no 2_756
C6 H7 3.4103 no 3_767
C6 H21B 3.5656 no 2_656
C6 H22A 3.4286 no 1_655
C7 H6 3.5660 no 3_767
C7 H22A 3.3297 no 1_655
C7 H22A 3.4706 no 3_667
C8 H4 3.0787 no 4_455
C9 H20A 3.0344 no 3_657
C10 H4 3.3476 no 4_455
C11 H4 3.4743 no 2_646
C16 H6 3.4923 no 3_667
C16 H21A 3.3826 no 4_555
C17 H3 3.4002 no 4_455
C17 H4 3.5393 no 4_455
C19 H21A 3.3925 no 4_555
C20 H3 3.1591 no 4_555
C21 H5 3.2914 no 2_746
H3 Br1 3.3158 no 4_554
H3 Br2 3.2553 no 4_554
H3 C17 3.4002 no 4_654
H3 C20 3.1591 no 4_554
H3 H20A 2.6533 no 4_554
H3 H20C 2.7760 no 4_554
H4 Br2 3.1538 no 2_756
H4 Br2 3.4658 no 4_554
H4 C8 3.0787 no 4_654
H4 C10 3.3476 no 4_654
H4 C11 3.4743 no 2_656
H4 C17 3.5393 no 4_654
H4 H20B 3.0261 no 4_654
H4 H21C 3.5249 no 2_756
H5 Br1 3.3801 no 3_767
H5 Br2 3.3763 no 2_756
H5 C21 3.2914 no 2_756
H5 H21A 3.3059 no 2_756
H5 H21C 2.5160 no 2_756
H6 Br1 2.9995 no 3_767
H6 C7 3.5660 no 3_767
H6 C16 3.4923 no 3_667
H6 H7 2.7909 no 3_767
H6 H22A 3.5290 no 1_655
H6 H22A 3.1264 no 3_667
H7 C6 3.4103 no 3_767
H7 H6 2.7909 no 3_767
H7 H7 3.2489 no 3_767
H7 H22A 3.3696 no 1_655
H7 H22A 2.8609 no 3_667
H20A C2 3.4465 no 4_555
H20A C3 2.9429 no 4_555
H20A C9 3.0344 no 3_657
H20A H3 2.6533 no 4_555
H20B C4 3.3316 no 4_455
H20B H4 3.0261 no 4_455
H20B H21C 3.4139 no 3_657
H20B H22B 3.4490 no 4_555
H20C N1 3.0817 no 4_555
H20C C1 2.8778 no 4_555
H20C C2 3.2960 no 4_555
H20C C3 3.2079 no 4_555
H20C H3 2.7760 no 4_555
H20C H21A 3.0408 no 4_555
H21A Br1 3.0790 no 4_554
H21A C16 3.3826 no 4_554
H21A C19 3.3925 no 4_554
H21A H5 3.3059 no 2_746
H21A H20C 3.0408 no 4_554
H21B C6 3.5656 no 2_646
H21C C5 3.2900 no 2_746
H21C H4 3.5249 no 2_746
H21C H5 2.5160 no 2_746
H21C H20B 3.4139 no 3_657
H22A C6 3.4286 no 1_455
H22A C7 3.3297 no 1_455
H22A C7 3.4706 no 3_667
H22A H6 3.5290 no 1_455
H22A H6 3.1264 no 3_667
H22A H7 3.3696 no 1_455
H22A H7 2.8609 no 3_667
H22B H20B 3.4490 no 4_554

loop_
_geom_torsion_atom_site_label_1
_geom_torsion_atom_site_label_2
_geom_torsion_atom_site_label_3
_geom_torsion_atom_site_label_4
_geom_torsion
_geom_torsion_publ_flag
Br1 Fe1 N1 C1 -6.0(7) no
Br1 Fe1 N2 C8 -176.34(15) no
Br1 Fe1 N2 C10 -157.85(12) no
Br1 Fe1 N2 C17 83.18(17) no
Br1 Fe1 N2 C19 65.54(13) no
Br1 Fe1 N2 C20 -47.48(18) no
Br1 Fe1 N4 C13 153.83(15) no
Br1 Fe1 N4 C15 175.9(3) no
Br1 Fe1 N4 C16 -63.28(16) no
Br1 Fe1 N4 C18 -93.9(2) no
Br1 Fe1 N4 C22 41.2(3) no
Br2 Fe1 N1 C1 -99.4(7) no
Br2 Fe1 N2 C8 -81.75(17) no
Br2 Fe1 N2 C10 -63.27(14) no
Br2 Fe1 N2 C17 177.76(15) no
Br2 Fe1 N2 C19 160.12(12) no
Br2 Fe1 N2 C20 47.11(18) no
Br2 Fe1 N3 C9 63.24(15) no
Br2 Fe1 N3 C11 93.6(2) no
Br2 Fe1 N3 C12 -175.8(2) no
Br2 Fe1 N3 C14 -155.58(13) no
Br2 Fe1 N3 C21 -44.1(2) no
N1 Fe1 N3 C9 156.48(17) no
N1 Fe1 N3 C11 -173.2(2) no
N1 Fe1 N3 C12 -82.6(2) no
N1 Fe1 N3 C14 -62.34(17) no
N1 Fe1 N3 C21 49.2(2) no
N3 Fe1 N1 C1 166.8(7) no
N1 Fe1 N4 C13 63.29(19) no
N1 Fe1 N4 C15 85.3(3) no
N1 Fe1 N4 C16 -153.83(19) no
N1 Fe1 N4 C18 175.6(3) no
N1 Fe1 N4 C22 -49.4(3) no
N4 Fe1 N1 C1 89.4(7) no
N2 Fe1 N3 C9 -34.79(15) no
N2 Fe1 N3 C11 -4.4(2) no
N2 Fe1 N3 C12 86.2(2) no
N2 Fe1 N3 C14 106.39(16) no
N2 Fe1 N3 C21 -142.1(2) no
N3 Fe1 N2 C8 10.38(18) no
N3 Fe1 N2 C10 28.87(15) no
N3 Fe1 N2 C17 -90.11(19) no
N3 Fe1 N2 C19 -107.74(16) no
N3 Fe1 N2 C20 139.2(2) no
N2 Fe1 N4 C13 -109.49(18) no
N2 Fe1 N4 C15 -87.5(3) no
N2 Fe1 N4 C16 33.40(16) no
N2 Fe1 N4 C18 2.8(2) no
N2 Fe1 N4 C22 137.9(3) no
N4 Fe1 N2 C8 89.6(2) no
N4 Fe1 N2 C10 108.10(18) no
N4 Fe1 N2 C17 -10.88(19) no
N4 Fe1 N2 C19 -28.51(16) no
N4 Fe1 N2 C20 -141.5(2) no
N3 Fe1 N4 C13 -28.16(16) no
N3 Fe1 N4 C15 -6.1(3) no
N3 Fe1 N4 C16 114.72(19) no
N3 Fe1 N4 C18 84.1(2) no
N3 Fe1 N4 C22 -140.8(3) no
N4 Fe1 N3 C9 -115.05(19) no
N4 Fe1 N3 C11 -84.7(2) no
N4 Fe1 N3 C12 5.9(2) no
N4 Fe1 N3 C14 26.13(16) no
N4 Fe1 N3 C21 137.6(2) no
Fe1 N2 C8 C9 19.0(6) no
Fe1 N2 C8 C10 63.3(9) no
Fe1 N2 C8 C11 -14.9(7) no
Fe1 N2 C10 C8 -122.2(9) no
Fe1 N2 C10 C9 -17.5(9) no
Fe1 N2 C10 C11 -52.1(6) no
Fe1 N2 C17 C16 -18.7(7) no
Fe1 N2 C17 C18 16.8(8) no
Fe1 N2 C17 C19 -57.2(11) no
Fe1 N2 C19 C16 17.5(9) no
Fe1 N2 C19 C17 128.4(8) no
Fe1 N2 C19 C18 53.9(6) no
C8 N2 C10 C8 0.0(9) no
C8 N2 C10 C9 104.7(15) no
C8 N2 C10 C11 70.1(12) no
C10 N2 C8 C9 -44.3(11) no
C10 N2 C8 C10 0.0(9) no
C10 N2 C8 C11 -78.2(13) no
C8 N2 C17 C16 -133.0(6) no
C8 N2 C17 C18 -97.5(7) no
C8 N2 C17 C19 -171.6(11) no
C17 N2 C8 C9 135.6(6) no
C17 N2 C8 C10 179.9(9) no
C17 N2 C8 C11 101.7(7) no
C8 N2 C19 C16 -101.9(9) no
C8 N2 C19 C17 9.0(10) no
C8 N2 C19 C18 -65.5(7) no
C19 N2 C8 C9 132.5(5) no
C19 N2 C8 C10 176.7(8) no
C19 N2 C8 C11 98.5(6) no
C20 N2 C8 C9 -108.6(5) no
C20 N2 C8 C10 -64.3(9) no
C20 N2 C8 C11 -142.5(5) no
C10 N2 C17 C16 -133.0(6) no
C10 N2 C17 C18 -97.5(7) no
C10 N2 C17 C19 -171.5(10) no
C17 N2 C10 C8 -0.1(11) no
C17 N2 C10 C9 104.6(9) no
C17 N2 C10 C11 69.9(8) no
C10 N2 C19 C16 -100.4(10) no
C10 N2 C19 C17 10.5(12) no
C10 N2 C19 C18 -64.0(9) no
C19 N2 C10 C8 -4.0(13) no
C19 N2 C10 C9 100.7(10) no
C19 N2 C10 C11 66.0(9) no
C20 N2 C10 C8 121.9(9) no
C20 N2 C10 C9 -133.4(8) no
C20 N2 C10 C11 -168.1(5) no
C17 N2 C19 C16 -110.9(17) no
C17 N2 C19 C17 -0.0(11) no
C17 N2 C19 C18 -74.5(14) no
C19 N2 C17 C16 38.6(12) no
C19 N2 C17 C18 74.1(14) no
C19 N2 C17 C19 0.0(9) no
C20 N2 C17 C16 110.9(6) no
C20 N2 C17 C18 146.4(5) no
C20 N2 C17 C19 72.4(11) no
C20 N2 C19 C16 134.5(7) no
C20 N2 C19 C17 -114.6(9) no
C20 N2 C19 C18 170.9(5) no
Fe1 N3 C9 C8 56.4(4) no
Fe1 N3 C9 C10 38.3(5) no
Fe1 N3 C9 C11 115.6(4) no
Fe1 N3 C11 C8 -2.2(8) no
Fe1 N3 C11 C9 -72.8(7) no
Fe1 N3 C11 C10 -22.9(7) no
Fe1 N3 C11 C12 115.7(3) no
Fe1 N3 C12 C11 -109.5(3) no
Fe1 N3 C12 C13 22.6(7) no
Fe1 N3 C12 C14 49.2(8) no
Fe1 N3 C12 C15 -5.0(7) no
Fe1 N3 C14 C12 -137.1(7) no
Fe1 N3 C14 C13 -23.0(13) no
Fe1 N3 C14 C15 -51.2(7) no
C9 N3 C11 C8 70.6(9) no
C9 N3 C11 C9 -0.0(5) no
C9 N3 C11 C10 49.9(7) no
C9 N3 C11 C12 -171.5(8) no
C11 N3 C9 C8 -59.2(8) no
C11 N3 C9 C10 -77.2(9) no
C11 N3 C9 C11 0.0(7) no
C9 N3 C12 C11 4.8(3) no
C9 N3 C12 C13 136.9(5) no
C9 N3 C12 C14 163.5(6) no
C9 N3 C12 C15 109.3(5) no
C12 N3 C9 C8 -68.2(6) no
C12 N3 C9 C10 -86.3(6) no
C12 N3 C9 C11 -9.1(6) no
C9 N3 C14 C12 -22.9(12) no
C9 N3 C14 C13 91.2(14) no
C9 N3 C14 C15 63.0(11) no
C14 N3 C9 C8 -57.3(8) no
C14 N3 C9 C10 -75.4(9) no
C14 N3 C9 C11 1.9(9) no
C21 N3 C9 C8 172.5(4) no
C21 N3 C9 C10 154.5(5) no
C21 N3 C9 C11 -128.3(5) no
C11 N3 C12 C11 0.0(4) no
C11 N3 C12 C13 132.1(6) no
C11 N3 C12 C14 158.7(8) no
C11 N3 C12 C15 104.6(6) no
C12 N3 C11 C8 -117.9(8) no
C12 N3 C11 C9 171.5(8) no
C12 N3 C11 C10 -138.6(7) no
C12 N3 C11 C12 0.0(3) no
C11 N3 C14 C12 -21.9(9) no
C11 N3 C14 C13 92.2(14) no
C11 N3 C14 C15 64.0(9) no
C14 N3 C11 C8 -108.1(7) no
C14 N3 C11 C9 -178.7(7) no
C14 N3 C11 C10 -128.8(6) no
C14 N3 C11 C12 9.8(4) no
C21 N3 C11 C8 132.4(6) no
C21 N3 C11 C9 61.8(8) no
C21 N3 C11 C10 111.7(6) no
C21 N3 C11 C12 -109.7(4) no
C12 N3 C14 C12 0.0(7) no
C12 N3 C14 C13 114.1(19) no
C12 N3 C14 C15 85.9(12) no
C14 N3 C12 C11 -158.7(11) no
C14 N3 C12 C13 -26.6(9) no
C14 N3 C12 C14 -0.0(8) no
C14 N3 C12 C15 -54.1(10) no
C21 N3 C12 C11 118.1(4) no
C21 N3 C12 C13 -109.8(5) no
C21 N3 C12 C14 -83.2(8) no
C21 N3 C12 C15 -137.4(5) no
C21 N3 C14 C12 105.9(8) no
C21 N3 C14 C13 -139.9(12) no
C21 N3 C14 C15 -168.2(6) no
Fe1 N4 C13 C12 52.8(6) no
Fe1 N4 C13 C14 28.9(9) no
Fe1 N4 C13 C15 133.9(6) no
Fe1 N4 C15 C12 5.3(10) no
Fe1 N4 C15 C13 -53.3(11) no
Fe1 N4 C15 C14 -20.4(10) no
Fe1 N4 C15 C18 109.5(4) no
Fe1 N4 C16 C17 -55.6(6) no
Fe1 N4 C16 C18 -116.2(6) no
Fe1 N4 C16 C19 -36.9(8) no
Fe1 N4 C18 C15 -115.9(3) no
Fe1 N4 C18 C16 72.2(6) no
Fe1 N4 C18 C17 5.4(7) no
Fe1 N4 C18 C19 24.9(6) no
C13 N4 C15 C12 58.6(11) no
C13 N4 C15 C13 -0.0(6) no
C13 N4 C15 C14 32.9(8) no
C13 N4 C15 C18 162.8(12) no
C15 N4 C13 C12 -81.1(13) no
C15 N4 C13 C14 -104.9(16) no
C15 N4 C13 C15 -0.0(11) no
C13 N4 C16 C17 60.5(10) no
C13 N4 C16 C18 -0.2(11) no
C13 N4 C16 C19 79.2(11) no
C16 N4 C13 C12 -63.2(10) no
C16 N4 C13 C14 -87.1(11) no
C16 N4 C13 C15 17.8(11) no
C13 N4 C18 C15 -8.2(4) no
C13 N4 C18 C16 179.9(6) no
C13 N4 C18 C17 113.1(6) no
C13 N4 C18 C19 132.6(5) no
C18 N4 C13 C12 -63.3(7) no
C18 N4 C13 C14 -87.2(10) no
C18 N4 C13 C15 17.7(7) no
C22 N4 C13 C12 171.0(5) no
C22 N4 C13 C14 147.1(8) no
C22 N4 C13 C15 -108.0(6) no
C15 N4 C16 C17 69.3(8) no
C15 N4 C16 C18 8.6(9) no
C15 N4 C16 C19 87.9(9) no
C16 N4 C15 C12 -108.8(8) no
C16 N4 C15 C13 -167.4(9) no
C16 N4 C15 C14 -134.5(7) no
C16 N4 C15 C18 -4.6(5) no
C15 N4 C18 C15 0.0(5) no
C15 N4 C18 C16 -171.9(8) no
C15 N4 C18 C17 121.3(8) no
C15 N4 C18 C19 140.8(7) no
C18 N4 C15 C12 -104.2(8) no
C18 N4 C15 C13 -162.8(11) no
C18 N4 C15 C14 -129.9(8) no
C18 N4 C15 C18 0.0(3) no
C22 N4 C15 C12 140.3(6) no
C22 N4 C15 C13 81.8(11) no
C22 N4 C15 C14 114.7(7) no
C22 N4 C15 C18 -115.5(5) no
C16 N4 C18 C15 171.9(9) no
C16 N4 C18 C16 0.0(7) no
C16 N4 C18 C17 -66.8(9) no
C16 N4 C18 C19 -47.3(8) no
C18 N4 C16 C17 60.7(9) no
C18 N4 C16 C18 0.0(7) no
C18 N4 C16 C19 79.3(10) no
C22 N4 C16 C17 -171.5(5) no
C22 N4 C16 C18 127.8(6) no
C22 N4 C16 C19 -152.9(7) no
C22 N4 C18 C15 110.8(5) no
C22 N4 C18 C16 -61.1(8) no
C22 N4 C18 C17 -128.0(6) no
C22 N4 C18 C19 -108.5(6) no
C1 C2 C3 C4 -179.6(3) no
C1 C2 C7 C6 178.8(3) no
C3 C2 C7 C6 0.2(5) no
C7 C2 C3 C4 -1.0(5) no
C2 C3 C4 C5 1.4(5) no
C3 C4 C5 C6 -1.0(6) no
C4 C5 C6 C7 0.1(6) no
C5 C6 C7 C2 0.2(6) no
N2 C8 C9 N3 -52.9(7) no
N2 C8 C9 C11 -106.5(6) no
N2 C8 C10 N2 -0.00(12) no
N2 C8 C10 C9 -120.1(10) no
N2 C8 C10 C11 -117.3(4) no
N2 C8 C11 N3 11.8(11) no
N2 C8 C11 C9 87.7(8) no
N2 C8 C11 C10 83.6(10) no
N2 C8 C11 C12 -46.7(11) no
C9 C8 C10 N2 120.1(10) no
C9 C8 C10 C9 0.0(3) no
C9 C8 C10 C11 2.8(9) no
C10 C8 C9 N3 -121.1(17) no
C10 C8 C9 C11 -174.7(18) no
C9 C8 C11 N3 -75.9(9) no
C9 C8 C11 C9 0.0(5) no
C9 C8 C11 C10 -4.0(10) no
C9 C8 C11 C12 -134.4(13) no
C11 C8 C9 N3 53.6(8) no
C11 C8 C9 C11 -0.0(7) no
C10 C8 C11 N3 -71.8(15) no
C10 C8 C11 C9 4.0(14) no
C10 C8 C11 C10 0.0(10) no
C10 C8 C11 C12 -130.4(14) no
C11 C8 C10 N2 117.3(6) no
C11 C8 C10 C9 -2.8(10) no
C11 C8 C10 C11 0.0(4) no
N3 C9 C10 N2 -15.5(12) no
N3 C9 C10 C8 66.0(15) no
N3 C9 C10 C11 60.9(5) no
N3 C9 C11 N3 -0.00(13) no
N3 C9 C11 C8 -121.6(5) no
N3 C9 C11 C10 -119.9(5) no
N3 C9 C11 C12 8.8(8) no
C8 C9 C11 N3 121.6(6) no
C8 C9 C11 C8 0.0(3) no
C8 C9 C11 C10 1.7(4) no
C8 C9 C11 C12 130.4(12) no
C10 C9 C11 N3 119.9(6) no
C10 C9 C11 C8 -1.7(5) no
C10 C9 C11 C10 0.0(4) no
C10 C9 C11 C12 128.7(11) no
C11 C9 C10 N2 -76.4(12) no
C11 C9 C10 C8 5.1(16) no
C11 C9 C10 C11 0.0(7) no
N2 C10 C11 N3 52.5(9) no
N2 C10 C11 C8 -64.5(9) no
N2 C10 C11 C9 120.3(9) no
N2 C10 C11 C12 2.2(15) no
C8 C10 C11 N3 117.0(14) no
C8 C10 C11 C8 0.0(9) no
C8 C10 C11 C9 -175.2(16) no
C8 C10 C11 C12 66.7(18) no
C9 C10 C11 N3 -67.7(9) no
C9 C10 C11 C8 175.2(15) no
C9 C10 C11 C9 0.0(6) no
C9 C10 C11 C12 -118.0(15) no
N3 C11 C12 N3 0.00(18) no
N3 C11 C12 C13 -77.4(8) no
N3 C11 C12 C14 -35.2(13) no
N3 C11 C12 C15 -99.9(6) no
C8 C11 C12 N3 97.0(9) no
C8 C11 C12 C13 19.6(14) no
C8 C11 C12 C14 61.8(18) no
C8 C11 C12 C15 -2.9(12) no
C9 C11 C12 N3 -11.6(12) no
C9 C11 C12 C13 -89.0(16) no
C9 C11 C12 C14 -47(2) no
C9 C11 C12 C15 -111.5(14) no
C10 C11 C12 N3 72.8(12) no
C10 C11 C12 C13 -4.6(17) no
C10 C11 C12 C14 38(2) no
C10 C11 C12 C15 -27.1(14) no
N3 C12 C13 N4 -51.9(8) no
N3 C12 C13 C14 67.0(10) no
N3 C12 C13 C15 -104.5(8) no
N3 C12 C14 N3 -0.00(13) no
N3 C12 C14 C13 -118.8(15) no
N3 C12 C14 C15 -114.3(7) no
N3 C12 C15 N4 -0.2(11) no
N3 C12 C15 C13 85.5(10) no
N3 C12 C15 C14 80.5(8) no
N3 C12 C15 C18 -58.1(9) no
C11 C12 C13 N4 0.6(12) no
C11 C12 C13 C14 119.5(14) no
C11 C12 C13 C15 -52.0(12) no
C11 C12 C14 N3 26.5(14) no
C11 C12 C14 C13 -92(2) no
C11 C12 C14 C15 -87.8(18) no
C11 C12 C15 N4 55.3(11) no
C11 C12 C15 C13 141.1(9) no
C11 C12 C15 C14 136.0(10) no
C11 C12 C15 C18 -2.6(10) no
C13 C12 C14 N3 118.8(17) no
C13 C12 C14 C13 0.0(7) no
C13 C12 C14 C15 4.5(12) no
C14 C12 C13 N4 -119(2) no
C14 C12 C13 C14 -0.0(17) no
C14 C12 C13 C15 -172(2) no
C13 C12 C15 N4 -85.7(13) no
C13 C12 C15 C13 0.0(8) no
C13 C12 C15 C14 -5.0(10) no
C13 C12 C15 C18 -143.6(15) no
C15 C12 C13 N4 52.6(10) no
C15 C12 C13 C14 171.5(17) no
C15 C12 C13 C15 0.0(9) no
C14 C12 C15 N4 -80.7(14) no
C14 C12 C15 C13 5.0(12) no
C14 C12 C15 C14 -0.0(10) no
C14 C12 C15 C18 -138.6(14) no
C15 C12 C14 N3 114.3(8) no
C15 C12 C14 C13 -4.5(11) no
C15 C12 C14 C15 -0.0(5) no
N4 C13 C14 N3 -4(2) no
N4 C13 C14 C12 72(2) no
N4 C13 C14 C15 62.4(10) no
N4 C13 C15 N4 -0.00(17) no
N4 C13 C15 C12 -112.9(7) no
N4 C13 C15 C14 -109.1(12) no
N4 C13 C15 C18 -25.8(17) no
C12 C13 C14 N3 -76.4(19) no
C12 C13 C14 C12 -0.0(8) no
C12 C13 C14 C15 -10(3) no
C12 C13 C15 N4 112.9(8) no
C12 C13 C15 C12 0.0(3) no
C12 C13 C15 C14 3.8(8) no
C12 C13 C15 C18 87(2) no
C14 C13 C15 N4 109.1(14) no
C14 C13 C15 C12 -3.8(10) no
C14 C13 C15 C14 -0.0(8) no
C14 C13 C15 C18 83(3) no
C15 C13 C14 N3 -67(2) no
C15 C13 C14 C12 10(3) no
C15 C13 C14 C15 -0.0(10) no
N3 C14 C15 N4 50.2(11) no
N3 C14 C15 C12 -58.6(9) no
N3 C14 C15 C13 129.2(14) no
N3 C14 C15 C18 -4.8(16) no
C12 C14 C15 N4 108.8(13) no
C12 C14 C15 C12 0.0(6) no
C12 C14 C15 C13 -172.2(18) no
C12 C14 C15 C18 53.8(17) no
C13 C14 C15 N4 -79.0(17) no
C13 C14 C15 C12 172(2) no
C13 C14 C15 C13 -0.0(12) no
C13 C14 C15 C18 -134(2) no
N4 C15 C18 N4 0.0(2) no
N4 C15 C18 C16 11.2(11) no
N4 C15 C18 C17 -93.7(9) no
N4 C15 C18 C19 -67.1(10) no
C12 C15 C18 N4 102.0(9) no
C12 C15 C18 C16 113.3(12) no
C12 C15 C18 C17 8.4(13) no
C12 C15 C18 C19 34.9(14) no
C13 C15 C18 N4 33(2) no
C13 C15 C18 C16 44(3) no
C13 C15 C18 C17 -61(3) no
C13 C15 C18 C19 -34(3) no
C14 C15 C18 N4 80.1(12) no
C14 C15 C18 C16 91.4(16) no
C14 C15 C18 C17 -13.5(17) no
C14 C15 C18 C19 13.0(19) no
N4 C16 C17 N2 51.4(9) no
N4 C16 C17 C18 -52.1(6) no
N4 C16 C17 C19 114.5(14) no
N4 C16 C18 N4 0.00(15) no
N4 C16 C18 C15 -8.3(9) no
N4 C16 C18 C17 121.8(5) no
N4 C16 C18 C19 117.5(7) no
N4 C16 C19 N2 14.6(14) no
N4 C16 C19 C17 -72.7(16) no
N4 C16 C19 C18 -59.7(7) no
C17 C16 C18 N4 -121.8(6) no
C17 C16 C18 C15 -130.0(12) no
C17 C16 C18 C17 0.0(4) no
C17 C16 C18 C19 -4.2(6) no
C18 C16 C17 N2 103.5(10) no
C18 C16 C17 C18 -0.0(6) no
C18 C16 C17 C19 166.6(18) no
C18 C16 C19 N2 74.3(13) no
C18 C16 C19 C17 -13.0(18) no
C18 C16 C19 C18 0.0(6) no
C19 C16 C18 N4 -117.5(8) no
C19 C16 C18 C15 -125.8(12) no
C19 C16 C18 C17 4.2(6) no
C19 C16 C18 C19 0.0(4) no
N2 C17 C18 N4 -15.0(11) no
N2 C17 C18 C15 42.1(12) no
N2 C17 C18 C16 -90.5(8) no
N2 C17 C18 C19 -80.9(11) no
N2 C17 C19 N2 -0.00(12) no
N2 C17 C19 C16 123.3(11) no
N2 C17 C19 C18 115.9(5) no
C16 C17 C18 N4 75.6(10) no
C16 C17 C18 C15 132.7(13) no
C16 C17 C18 C16 -0.0(7) no
C16 C17 C18 C19 9.6(13) no
C16 C17 C19 N2 -123.3(13) no
C16 C17 C19 C16 -0.0(6) no
C16 C17 C19 C18 -7.5(12) no
C18 C17 C19 N2 -115.9(6) no
C18 C17 C19 C16 7.5(11) no
C18 C17 C19 C18 0.0(3) no
C19 C17 C18 N4 66.0(16) no
C19 C17 C18 C15 123.1(15) no
C19 C17 C18 C16 -9.6(14) no
C19 C17 C18 C19 -0.0(10) no
N4 C18 C19 N2 -54.8(8) no
N4 C18 C19 C16 69.6(7) no
N4 C18 C19 C17 -122.1(10) no
C15 C18 C19 N2 -8.8(14) no
C15 C18 C19 C16 115.6(13) no
C15 C18 C19 C17 -76.1(15) no
C16 C18 C19 N2 -124.4(12) no
C16 C18 C19 C16 0.0(9) no
C16 C18 C19 C17 168.3(16) no
C17 C18 C19 N2 67.3(14) no
C17 C18 C19 C16 -168.3(17) no
C17 C18 C19 C17 -0.0(11) no
